data_7102747
loop_
_publ_author_name
'Nakano, Keisaku'
'Kawata, Satoshi'
'Yoneda, Ko'
'Fuyuhiro, Akira'
'Yagi, Takashi'
'Nasu, Saburo'
'Morimoto, Syotaro'
'Kaizaki, Sumio'

_publ_section_title
;
 Direct two-step spin-crossover through [HS-HS]...[LS-LS] at the
 plateau in dinuclear diiron(II) complex
 [{Fe(NCBH3)(4phpy)}2(mu-bpypz)2].
;
_journal_issue 24
_journal_name_full 'Chemical communications (Cambridge, England)'
_journal_page_first 2892
_journal_page_last 2893
_journal_paper_doi 10.1039/b411190g
_journal_year 2004
_chemical_formula_sum 'C50 H42 B2 Fe2 N12'
_chemical_formula_weight 944.28
_chemical_name_systematic
;
?
;
_space_group_IT_number 2
_symmetry_cell_setting triclinic
_symmetry_Int_Tables_number 2
_symmetry_space_group_name_Hall '-P 1'
_symmetry_space_group_name_H-M 'P -1'
_atom_sites_solution_hydrogens geom
_atom_sites_solution_primary direct
_atom_sites_solution_secondary difmap
_audit_creation_method SHELXL-97
_cell_angle_alpha 93.521(8)
_cell_angle_beta 109.122(12)
_cell_angle_gamma 104.560(8)
_cell_formula_units_Z 1
_cell_length_a 9.0589(3)
_cell_length_b 10.6824(11)
_cell_length_c 12.6458(8)
_cell_measurement_reflns_used 8549
_cell_measurement_temperature 100(2)
_cell_measurement_theta_max 27.5
_cell_measurement_theta_min 1.7
_cell_volume 1105.17(14)
_computing_structure_refinement 'SHELXL-97 (Sheldrick, 1997)'
_computing_structure_solution 'SHELXS-97 (Sheldrick, 1990)'
_diffrn_ambient_temperature 100(2)
_diffrn_detector_area_resol_mean 10.00
_diffrn_measured_fraction_theta_full 0.852
_diffrn_measured_fraction_theta_max 0.852
_diffrn_measurement_device_type 'Rigaku RAXIS-RAPID'
_diffrn_measurement_method \w
_diffrn_radiation_monochromator graphite
_diffrn_radiation_source 'fine-focus sealed tube'
_diffrn_radiation_type MoK\a
_diffrn_radiation_wavelength 0.71069
_diffrn_reflns_av_R_equivalents 0.0425
_diffrn_reflns_av_sigmaI/netI 0.0438
_diffrn_reflns_limit_h_max 11
_diffrn_reflns_limit_h_min -10
_diffrn_reflns_limit_k_max 13
_diffrn_reflns_limit_k_min -13
_diffrn_reflns_limit_l_max 16
_diffrn_reflns_limit_l_min -16
_diffrn_reflns_number 6771
_diffrn_reflns_theta_full 27.48
_diffrn_reflns_theta_max 27.48
_diffrn_reflns_theta_min 1.73
_exptl_absorpt_coefficient_mu 0.708
_exptl_absorpt_correction_T_max 0.868
_exptl_absorpt_correction_T_min 0.625
_exptl_absorpt_correction_type multi-scan
_exptl_crystal_colour black
_exptl_crystal_density_diffrn 1.419
_exptl_crystal_density_method 'not measured'
_exptl_crystal_description block
_exptl_crystal_F_000 488
_exptl_crystal_size_max 0.20
_exptl_crystal_size_mid 0.20
_exptl_crystal_size_min 0.20
_refine_diff_density_max 1.565
_refine_diff_density_min -0.763
_refine_diff_density_rms 0.212
_refine_ls_extinction_method none
_refine_ls_goodness_of_fit_ref 1.009
_refine_ls_hydrogen_treatment mixed
_refine_ls_matrix_type full
_refine_ls_number_parameters 361
_refine_ls_number_reflns 4314
_refine_ls_number_restraints 0
_refine_ls_restrained_S_all 1.009
_refine_ls_R_factor_all 0.0758
_refine_ls_R_factor_gt 0.0574
_refine_ls_shift/su_max 0.001
_refine_ls_shift/su_mean 0.000
_refine_ls_structure_factor_coef Fsqd
_refine_ls_weighting_details 'calc w=1/[\s^2^(Fo^2^)+(0.1326P)^2^+0.0000P] where P=(Fo^2^+2Fc^2^)/3'
_refine_ls_weighting_scheme calc
_refine_ls_wR_factor_gt 0.1603
_refine_ls_wR_factor_ref 0.1745
_reflns_number_gt 3442
_reflns_number_total 4314
_reflns_threshold_expression >2sigma(I)
_cod_data_source_file b411190g.txt
_cod_data_source_block compound_2
_cod_original_sg_symbol_H-M 'P -1       '
_cod_database_code 7102747

loop_
_symmetry_equiv_pos_as_xyz
'x, y, z'
'-x, -y, -z'

loop_
_atom_site_label
_atom_site_type_symbol
_atom_site_fract_x
_atom_site_fract_y
_atom_site_fract_z
_atom_site_U_iso_or_equiv
_atom_site_adp_type
_atom_site_occupancy
_atom_site_symmetry_multiplicity
_atom_site_calc_flag
Fe1 Fe 1.00440(5) 0.31616(4) 0.45603(4) 0.02352(18) Uani 1 1 d
N1 N 1.2040(3) 0.2491(3) 0.5042(2) 0.0255(6) Uani 1 1 d
N2 N 1.1672(3) 0.4749(3) 0.5434(2) 0.0239(5) Uani 1 1 d
N3 N 1.1647(3) 0.5983(3) 0.5709(2) 0.0227(5) Uani 1 1 d
N4 N 1.1905(4) 0.8322(3) 0.6496(2) 0.0283(6) Uani 1 1 d
N5 N 0.9612(3) 0.2459(3) 0.5858(2) 0.0274(6) Uani 1 1 d
N6 N 1.0545(3) 0.3640(3) 0.3199(2) 0.0244(5) Uani 1 1 d
C1 C 1.2145(5) 0.1262(3) 0.4913(3) 0.0312(7) Uani 1 1 d
C2 C 1.3591(5) 0.0943(4) 0.5265(3) 0.0362(8) Uani 1 1 d
C3 C 1.5029(5) 0.1918(4) 0.5810(3) 0.0350(8) Uani 1 1 d
C4 C 1.4946(4) 0.3198(4) 0.5987(3) 0.0304(7) Uani 1 1 d
C5 C 1.3460(4) 0.3449(3) 0.5602(3) 0.0276(7) Uani 1 1 d
C6 C 1.3251(4) 0.4736(3) 0.5799(3) 0.0257(6) Uani 1 1 d
C7 C 1.4263(4) 0.5966(3) 0.6316(3) 0.0269(7) Uani 1 1 d
C8 C 1.3208(4) 0.6724(3) 0.6252(3) 0.0272(7) Uani 1 1 d
C9 C 1.3347(4) 0.8040(3) 0.6726(3) 0.0275(7) Uani 1 1 d
C10 C 1.4823(5) 0.8898(4) 0.7432(3) 0.0330(7) Uani 1 1 d
C11 C 1.4832(5) 1.0062(4) 0.7973(3) 0.0379(9) Uani 1 1 d
C12 C 1.3368(5) 1.0332(4) 0.7785(3) 0.0365(8) Uani 1 1 d
C13 C 1.1954(5) 0.9463(3) 0.7036(3) 0.0334(8) Uani 1 1 d
C14 C 0.9428(4) 0.1937(3) 0.6595(3) 0.0282(7) Uani 1 1 d
C15 C 1.0989(4) 0.2835(3) 0.2576(3) 0.0273(7) Uani 1 1 d
C16 C 1.1488(4) 0.3193(3) 0.1689(3) 0.0294(7) Uani 1 1 d
C17 C 1.1558(4) 0.4440(3) 0.1404(3) 0.0258(7) Uani 1 1 d
C18 C 1.1012(4) 0.5236(3) 0.2012(3) 0.0271(7) Uani 1 1 d
C19 C 1.0528(4) 0.4821(3) 0.2877(3) 0.0268(7) Uani 1 1 d
C20 C 1.2214(4) 0.4903(4) 0.0523(3) 0.0302(7) Uani 1 1 d
C21 C 1.2321(5) 0.4026(4) -0.0292(3) 0.0351(8) Uani 1 1 d
C22 C 1.2947(5) 0.4462(5) -0.1093(3) 0.0424(9) Uani 1 1 d
C23 C 1.3508(5) 0.5796(5) -0.1095(3) 0.0432(9) Uani 1 1 d
C24 C 1.3398(6) 0.6669(5) -0.0307(4) 0.0455(10) Uani 1 1 d
C25 C 1.2746(5) 0.6238(4) 0.0500(3) 0.0376(8) Uani 1 1 d
B1 B 0.9177(6) 0.1196(4) 0.7604(4) 0.0367(9) Uani 1 1 d
H1 H 1.108(5) 0.056(4) 0.449(4) 0.038 Uiso 1 1 d
H2 H 1.344(5) -0.004(4) 0.515(4) 0.038 Uiso 1 1 d
H3 H 1.597(5) 0.169(4) 0.612(4) 0.038 Uiso 1 1 d
H4 H 1.583(5) 0.393(4) 0.636(4) 0.038 Uiso 1 1 d
H5 H 1.562(5) 0.621(4) 0.671(4) 0.038 Uiso 1 1 d
H6 H 1.577(5) 0.873(4) 0.752(4) 0.038 Uiso 1 1 d
H7 H 1.585(5) 1.057(4) 0.849(4) 0.038 Uiso 1 1 d
H8 H 1.337(5) 1.102(4) 0.814(4) 0.038 Uiso 1 1 d
H9 H 1.097(6) 0.966(4) 0.684(4) 0.038 Uiso 1 1 d
H10 H 0.832(5) 0.005(4) 0.725(4) 0.038 Uiso 1 1 d
H11 H 0.866(5) 0.189(4) 0.810(4) 0.038 Uiso 1 1 d
H12 H 1.052(5) 0.116(4) 0.827(4) 0.038 Uiso 1 1 d
H13 H 1.096(5) 0.197(4) 0.275(4) 0.038 Uiso 1 1 d
H14 H 1.179(5) 0.245(4) 0.127(4) 0.038 Uiso 1 1 d
H15 H 1.100(5) 0.603(4) 0.181(4) 0.038 Uiso 1 1 d
H16 H 1.013(5) 0.541(4) 0.333(4) 0.038 Uiso 1 1 d
H17 H 1.199(5) 0.306(4) -0.030(4) 0.038 Uiso 1 1 d
H18 H 1.314(5) 0.387(4) -0.170(4) 0.038 Uiso 1 1 d
H19 H 1.389(5) 0.605(4) -0.161(4) 0.038 Uiso 1 1 d
H20 H 1.369(5) 0.746(4) -0.028(4) 0.038 Uiso 1 1 d
H21 H 1.268(5) 0.685(4) 0.102(4) 0.038 Uiso 1 1 d

loop_
_atom_site_aniso_label
_atom_site_aniso_U_11
_atom_site_aniso_U_22
_atom_site_aniso_U_33
_atom_site_aniso_U_23
_atom_site_aniso_U_13
_atom_site_aniso_U_12
Fe1 0.0229(3) 0.0204(3) 0.0276(3) 0.00437(17) 0.01073(18) 0.00445(18)
N1 0.0276(14) 0.0257(14) 0.0276(13) 0.0066(10) 0.0150(11) 0.0078(11)
N2 0.0259(14) 0.0181(12) 0.0271(13) 0.0049(10) 0.0102(10) 0.0041(10)
N3 0.0209(13) 0.0215(13) 0.0259(13) 0.0029(10) 0.0099(10) 0.0048(10)
N4 0.0298(14) 0.0242(14) 0.0308(14) 0.0034(11) 0.0139(11) 0.0040(11)
N5 0.0275(14) 0.0200(13) 0.0347(15) 0.0004(11) 0.0129(11) 0.0052(11)
N6 0.0236(13) 0.0190(13) 0.0281(13) 0.0023(10) 0.0090(10) 0.0026(10)
C1 0.0389(19) 0.0238(17) 0.0335(17) 0.0082(13) 0.0153(15) 0.0094(15)
C2 0.042(2) 0.0316(19) 0.0394(19) 0.0091(15) 0.0171(16) 0.0146(16)
C3 0.0337(19) 0.038(2) 0.0408(19) 0.0110(15) 0.0171(15) 0.0165(16)
C4 0.0257(16) 0.0329(19) 0.0318(17) 0.0076(14) 0.0096(13) 0.0074(14)
C5 0.0294(17) 0.0281(17) 0.0272(16) 0.0071(13) 0.0131(13) 0.0069(13)
C6 0.0248(16) 0.0259(16) 0.0280(15) 0.0086(12) 0.0108(12) 0.0073(13)
C7 0.0257(16) 0.0272(16) 0.0262(15) 0.0044(12) 0.0108(12) 0.0025(13)
C8 0.0273(16) 0.0241(16) 0.0259(15) 0.0045(12) 0.0105(12) -0.0014(13)
C9 0.0273(16) 0.0251(16) 0.0273(15) 0.0044(13) 0.0115(12) 0.0004(13)
C10 0.0297(18) 0.0284(18) 0.0379(19) 0.0048(14) 0.0113(14) 0.0045(14)
C11 0.038(2) 0.0262(18) 0.0369(19) -0.0019(15) 0.0093(16) -0.0043(15)
C12 0.040(2) 0.0264(18) 0.040(2) -0.0002(15) 0.0148(16) 0.0061(15)
C13 0.0370(19) 0.0245(17) 0.0372(19) 0.0027(14) 0.0157(15) 0.0034(15)
C14 0.0285(17) 0.0209(16) 0.0368(18) 0.0023(13) 0.0151(14) 0.0055(13)
C15 0.0278(16) 0.0208(16) 0.0340(17) 0.0034(12) 0.0120(13) 0.0070(13)
C16 0.0321(17) 0.0292(17) 0.0277(16) 0.0032(13) 0.0106(13) 0.0103(14)
C17 0.0227(15) 0.0272(17) 0.0246(15) 0.0027(12) 0.0073(12) 0.0038(12)
C18 0.0275(16) 0.0237(16) 0.0287(16) 0.0041(13) 0.0100(13) 0.0049(13)
C19 0.0257(16) 0.0227(16) 0.0313(16) 0.0048(12) 0.0099(13) 0.0056(13)
C20 0.0280(17) 0.0361(19) 0.0274(16) 0.0064(13) 0.0111(13) 0.0090(14)
C21 0.0351(19) 0.040(2) 0.0316(18) 0.0036(15) 0.0105(14) 0.0155(16)
C22 0.043(2) 0.061(3) 0.0305(19) 0.0108(17) 0.0143(16) 0.025(2)
C23 0.045(2) 0.062(3) 0.0300(19) 0.0177(18) 0.0200(16) 0.018(2)
C24 0.056(3) 0.042(2) 0.045(2) 0.0168(19) 0.0274(19) 0.009(2)
C25 0.046(2) 0.035(2) 0.0368(19) 0.0054(15) 0.0236(17) 0.0096(17)
B1 0.049(3) 0.030(2) 0.036(2) 0.0103(16) 0.0200(19) 0.0106(18)

loop_
_atom_type_symbol
_atom_type_description
_atom_type_scat_dispersion_real
_atom_type_scat_dispersion_imag
_atom_type_scat_source
C C 0.0033 0.0016 'International Tables Vol C Tables 4.2.6.8 and 6.1.1.4'
H H 0.0000 0.0000 'International Tables Vol C Tables 4.2.6.8 and 6.1.1.4'
N N 0.0061 0.0033 'International Tables Vol C Tables 4.2.6.8 and 6.1.1.4'
B B 0.0013 0.0007 'International Tables Vol C Tables 4.2.6.8 and 6.1.1.4'
Fe Fe 0.3463 0.8444 'International Tables Vol C Tables 4.2.6.8 and 6.1.1.4'

loop_
_geom_angle_atom_site_label_1
_geom_angle_atom_site_label_2
_geom_angle_atom_site_label_3
_geom_angle
_geom_angle_site_symmetry_1
_geom_angle_site_symmetry_3
N3 Fe1 N2 91.22(11) 2_766 .
N3 Fe1 N5 92.61(11) 2_766 .
N2 Fe1 N5 95.53(11) . .
N3 Fe1 N6 93.87(11) 2_766 .
N2 Fe1 N6 89.06(11) . .
N5 Fe1 N6 171.98(11) . .
N3 Fe1 N1 171.17(11) 2_766 .
N2 Fe1 N1 80.37(11) . .
N5 Fe1 N1 85.59(11) . .
N6 Fe1 N1 88.71(11) . .
N3 Fe1 N4 80.04(11) 2_766 2_766
N2 Fe1 N4 170.38(11) . 2_766
N5 Fe1 N4 88.92(11) . 2_766
N6 Fe1 N4 87.55(11) . 2_766
N1 Fe1 N4 108.53(11) . 2_766
C1 N1 C5 116.7(3) . .
C1 N1 Fe1 129.7(2) . .
C5 N1 Fe1 113.6(2) . .
N3 N2 C6 107.9(3) . .
N3 N2 Fe1 134.4(2) . .
C6 N2 Fe1 117.4(2) . .
N2 N3 C8 107.8(3) . .
N2 N3 Fe1 134.3(2) . 2_766
C8 N3 Fe1 117.9(2) . 2_766
C13 N4 C9 116.5(3) . .
C13 N4 Fe1 130.4(3) . 2_766
C9 N4 Fe1 113.0(2) . 2_766
C14 N5 Fe1 172.4(3) . .
C15 N6 C19 116.5(3) . .
C15 N6 Fe1 122.1(2) . .
C19 N6 Fe1 121.3(2) . .
N1 C1 C2 123.8(3) . .
N1 C1 H1 116(2) . .
C2 C1 H1 120(2) . .
C1 C2 C3 119.2(3) . .
C1 C2 H2 114(2) . .
C3 C2 H2 127(2) . .
C2 C3 C4 118.0(3) . .
C2 C3 H3 119(3) . .
C4 C3 H3 123(3) . .
C5 C4 C3 119.6(3) . .
C5 C4 H4 115(3) . .
C3 C4 H4 125(3) . .
N1 C5 C4 122.6(3) . .
N1 C5 C6 114.1(3) . .
C4 C5 C6 123.3(3) . .
N2 C6 C7 110.2(3) . .
N2 C6 C5 113.9(3) . .
C7 C6 C5 135.9(3) . .
C6 C7 C8 104.2(3) . .
C6 C7 H5 124(2) . .
C8 C7 H5 132(2) . .
N3 C8 C7 110.0(3) . .
N3 C8 C9 113.4(3) . .
C7 C8 C9 136.0(3) . .
N4 C9 C10 122.8(3) . .
N4 C9 C8 114.6(3) . .
C10 C9 C8 122.4(3) . .
C11 C10 C9 119.2(4) . .
C11 C10 H6 119(3) . .
C9 C10 H6 122(3) . .
C12 C11 C10 118.5(3) . .
C12 C11 H7 125(3) . .
C10 C11 H7 116(3) . .
C11 C12 C13 119.4(4) . .
C11 C12 H8 118(3) . .
C13 C12 H8 122(3) . .
N4 C13 C12 123.5(4) . .
N4 C13 H9 115(3) . .
C12 C13 H9 121(3) . .
N5 C14 B1 179.2(3) . .
N6 C15 C16 123.2(3) . .
N6 C15 H13 119(3) . .
C16 C15 H13 118(3) . .
C15 C16 C17 120.1(3) . .
C15 C16 H14 115(2) . .
C17 C16 H14 125(2) . .
C16 C17 C18 116.2(3) . .
C16 C17 C20 121.8(3) . .
C18 C17 C20 122.0(3) . .
C19 C18 C17 120.7(3) . .
C19 C18 H15 122(3) . .
C17 C18 H15 117(3) . .
N6 C19 C18 123.2(3) . .
N6 C19 H16 116(2) . .
C18 C19 H16 121(2) . .
C25 C20 C21 118.6(3) . .
C25 C20 C17 120.0(3) . .
C21 C20 C17 121.4(3) . .
C22 C21 C20 121.0(4) . .
C22 C21 H17 117(3) . .
C20 C21 H17 122(3) . .
C21 C22 C23 120.0(4) . .
C21 C22 H18 125(2) . .
C23 C22 H18 114(2) . .
C24 C23 C22 119.7(4) . .
C24 C23 H19 122(3) . .
C22 C23 H19 118(3) . .
C23 C24 C25 120.7(4) . .
C23 C24 H20 124(3) . .
C25 C24 H20 115(3) . .
C24 C25 C20 119.9(4) . .
C24 C25 H21 119(3) . .
C20 C25 H21 121(3) . .
C14 B1 H10 111(2) . .
C14 B1 H11 104(2) . .
H10 B1 H11 117(3) . .
C14 B1 H12 110(2) . .
H10 B1 H12 107(3) . .
H11 B1 H12 108(3) . .

loop_
_geom_bond_atom_site_label_1
_geom_bond_atom_site_label_2
_geom_bond_distance
_geom_bond_site_symmetry_2
Fe1 N3 1.923(3) 2_766
Fe1 N2 1.928(3) .
Fe1 N5 1.958(3) .
Fe1 N6 1.984(3) .
Fe1 N1 2.034(3) .
Fe1 N4 2.050(3) 2_766
N1 C1 1.344(4) .
N1 C5 1.362(4) .
N2 N3 1.350(4) .
N2 C6 1.356(4) .
N3 C8 1.353(4) .
N3 Fe1 1.923(3) 2_766
N4 C13 1.344(5) .
N4 C9 1.357(5) .
N4 Fe1 2.050(3) 2_766
N5 C14 1.151(5) .
N6 C15 1.348(4) .
N6 C19 1.351(4) .
C1 C2 1.376(5) .
C1 H1 1.01(4) .
C2 C3 1.378(6) .
C2 H2 1.02(4) .
C3 C4 1.397(5) .
C3 H3 0.92(4) .
C4 C5 1.374(5) .
C4 H4 0.93(4) .
C5 C6 1.452(5) .
C6 C7 1.376(5) .
C7 C8 1.386(5) .
C7 H5 1.12(4) .
C8 C9 1.453(5) .
C9 C10 1.388(5) .
C10 C11 1.378(5) .
C10 H6 0.89(4) .
C11 C12 1.375(6) .
C11 H7 0.94(4) .
C12 C13 1.378(5) .
C12 H8 0.84(4) .
C13 H9 0.92(4) .
C14 B1 1.590(5) .
C15 C16 1.381(5) .
C15 H13 0.96(4) .
C16 C17 1.393(5) .
C16 H14 1.07(4) .
C17 C18 1.393(5) .
C17 C20 1.481(5) .
C18 C19 1.365(5) .
C18 H15 0.90(4) .
C19 H16 1.03(4) .
C20 C25 1.392(5) .
C20 C21 1.393(5) .
C21 C22 1.366(6) .
C21 H17 1.00(4) .
C22 C23 1.388(6) .
C22 H18 1.05(4) .
C23 C24 1.367(6) .
C23 H19 0.86(5) .
C24 C25 1.385(5) .
C24 H20 0.81(4) .
C25 H21 0.93(4) .
B1 H10 1.24(4) .
B1 H11 1.21(4) .
B1 H12 1.24(4) .

loop_
_geom_torsion_atom_site_label_1
_geom_torsion_atom_site_label_2
_geom_torsion_atom_site_label_3
_geom_torsion_atom_site_label_4
_geom_torsion
_geom_torsion_site_symmetry_1
_geom_torsion_site_symmetry_4
N3 Fe1 N1 C1 154.3(6) 2_766 .
N2 Fe1 N1 C1 172.2(3) . .
N5 Fe1 N1 C1 75.8(3) . .
N6 Fe1 N1 C1 -98.6(3) . .
N4 Fe1 N1 C1 -11.6(3) 2_766 .
N3 Fe1 N1 C5 -23.7(8) 2_766 .
N2 Fe1 N1 C5 -5.9(2) . .
N5 Fe1 N1 C5 -102.3(2) . .
N6 Fe1 N1 C5 83.4(2) . .
N4 Fe1 N1 C5 170.4(2) 2_766 .
N3 Fe1 N2 N3 -2.4(3) 2_766 .
N5 Fe1 N2 N3 -95.1(3) . .
N6 Fe1 N2 N3 91.5(3) . .
N1 Fe1 N2 N3 -179.7(3) . .
N4 Fe1 N2 N3 22.2(9) 2_766 .
N3 Fe1 N2 C6 -175.0(2) 2_766 .
N5 Fe1 N2 C6 92.2(2) . .
N6 Fe1 N2 C6 -81.2(2) . .
N1 Fe1 N2 C6 7.7(2) . .
N4 Fe1 N2 C6 -150.5(6) 2_766 .
C6 N2 N3 C8 -0.6(3) . .
Fe1 N2 N3 C8 -173.8(2) . .
C6 N2 N3 Fe1 176.5(2) . 2_766
Fe1 N2 N3 Fe1 3.3(5) . 2_766
N3 Fe1 N5 C14 154(2) 2_766 .
N2 Fe1 N5 C14 -115(2) . .
N6 Fe1 N5 C14 10(3) . .
N1 Fe1 N5 C14 -35(2) . .
N4 Fe1 N5 C14 74(2) 2_766 .
N3 Fe1 N6 C15 -144.7(3) 2_766 .
N2 Fe1 N6 C15 124.1(3) . .
N5 Fe1 N6 C15 -0.9(9) . .
N1 Fe1 N6 C15 43.7(3) . .
N4 Fe1 N6 C15 -64.9(3) 2_766 .
N3 Fe1 N6 C19 38.3(3) 2_766 .
N2 Fe1 N6 C19 -52.8(3) . .
N5 Fe1 N6 C19 -177.9(7) . .
N1 Fe1 N6 C19 -133.2(3) . .
N4 Fe1 N6 C19 118.2(3) 2_766 .
C5 N1 C1 C2 -3.1(5) . .
Fe1 N1 C1 C2 178.8(3) . .
N1 C1 C2 C3 1.8(6) . .
C1 C2 C3 C4 0.3(6) . .
C2 C3 C4 C5 -1.0(6) . .
C1 N1 C5 C4 2.4(5) . .
Fe1 N1 C5 C4 -179.3(3) . .
C1 N1 C5 C6 -175.0(3) . .
Fe1 N1 C5 C6 3.4(4) . .
C3 C4 C5 N1 -0.4(5) . .
C3 C4 C5 C6 176.7(3) . .
N3 N2 C6 C7 0.0(4) . .
Fe1 N2 C6 C7 174.6(2) . .
N3 N2 C6 C5 177.5(3) . .
Fe1 N2 C6 C5 -8.0(4) . .
N1 C5 C6 N2 2.7(4) . .
C4 C5 C6 N2 -174.6(3) . .
N1 C5 C6 C7 179.3(4) . .
C4 C5 C6 C7 1.9(6) . .
N2 C6 C7 C8 0.5(4) . .
C5 C6 C7 C8 -176.2(4) . .
N2 N3 C8 C7 0.9(4) . .
Fe1 N3 C8 C7 -176.7(2) 2_766 .
N2 N3 C8 C9 -172.5(3) . .
Fe1 N3 C8 C9 9.9(4) 2_766 .
C6 C7 C8 N3 -0.9(4) . .
C6 C7 C8 C9 170.4(4) . .
C13 N4 C9 C10 -3.3(5) . .
Fe1 N4 C9 C10 -179.3(3) 2_766 .
C13 N4 C9 C8 171.7(3) . .
Fe1 N4 C9 C8 -4.3(4) 2_766 .
N3 C8 C9 N4 -3.2(4) . .
C7 C8 C9 N4 -174.2(4) . .
N3 C8 C9 C10 171.8(3) . .
C7 C8 C9 C10 0.8(6) . .
N4 C9 C10 C11 3.3(6) . .
C8 C9 C10 C11 -171.3(3) . .
C9 C10 C11 C12 -0.3(6) . .
C10 C11 C12 C13 -2.4(6) . .
C9 N4 C13 C12 0.4(5) . .
Fe1 N4 C13 C12 175.5(3) 2_766 .
C11 C12 C13 N4 2.5(6) . .
Fe1 N5 C14 B1 -17(29) . .
C19 N6 C15 C16 3.2(5) . .
Fe1 N6 C15 C16 -173.9(3) . .
N6 C15 C16 C17 0.4(5) . .
C15 C16 C17 C18 -3.7(5) . .
C15 C16 C17 C20 174.8(3) . .
C16 C17 C18 C19 3.6(5) . .
C20 C17 C18 C19 -175.0(3) . .
C15 N6 C19 C18 -3.4(5) . .
Fe1 N6 C19 C18 173.7(3) . .
C17 C18 C19 N6 0.0(5) . .
C16 C17 C20 C25 -159.7(4) . .
C18 C17 C20 C25 18.8(5) . .
C16 C17 C20 C21 20.1(5) . .
C18 C17 C20 C21 -161.4(3) . .
C25 C20 C21 C22 0.6(6) . .
C17 C20 C21 C22 -179.1(3) . .
C20 C21 C22 C23 0.8(6) . .
C21 C22 C23 C24 -1.4(6) . .
C22 C23 C24 C25 0.5(7) . .
C23 C24 C25 C20 0.8(7) . .
C21 C20 C25 C24 -1.4(6) . .
C17 C20 C25 C24 178.3(4) . .
